data_2107414
loop_
_publ_author_name
'Schellhaas, F.'
'Hartl, H.'
'Frydrych, R.'

_publ_section_title
;
 Die Kristallstruktur von Kaliumhexajodatogermanat(IV)
;
_journal_name_full 'Acta Crystallographica B (24,1968-38,1982)'
_journal_page_first 2834
_journal_page_last 2838
_journal_volume 28
_journal_year 1972
_chemical_formula_sum 'Ge I6 K2 O18'
_chemical_name_systematic 'K2 Ge (I O3)6'
_space_group_IT_number 148
_symmetry_space_group_name_Hall '-R 3'
_symmetry_space_group_name_H-M 'R -3 :H'
_cell_angle_alpha 90
_cell_angle_beta 90
_cell_angle_gamma 120
_cell_formula_units_Z 3
_cell_length_a 11.164
_cell_length_b 11.164
_cell_length_c 11.336
_cell_volume 1223.574
_citation_journal_id_ASTM ACBCAR
_cod_data_source_file Schellhaas_ACBCAR_1972_600.cif
_cod_data_source_block Ge1I6K2O18
_cod_original_formula_sum 'Ge1 I6 K2 O18'
_cod_database_code 2107414

loop_
_symmetry_equiv_pos_as_xyz
x,y,z
-y,x-y,z
-x+y,-x,z
-x,-y,-z
y,-x+y,-z
x-y,x,-z
x+2/3,y+1/3,z+1/3
-y+2/3,x-y+1/3,z+1/3
-x+y+2/3,-x+1/3,z+1/3
-x+2/3,-y+1/3,-z+1/3
y+2/3,-x+y+1/3,-z+1/3
x-y+2/3,x+1/3,-z+1/3
x+1/3,y+2/3,z+2/3
-y+1/3,x-y+2/3,z+2/3
-x+y+1/3,-x+2/3,z+2/3
-x+1/3,-y+2/3,-z+2/3
y+1/3,-x+y+2/3,-z+2/3
x-y+1/3,x+2/3,-z+2/3

loop_
_atom_site_label
_atom_site_type_symbol
_atom_site_fract_x
_atom_site_fract_y
_atom_site_fract_z
_atom_site_occupancy
_atom_site_U_iso_or_equiv
O3 O-2 0.61514 0.82525 0.9707 1 0.0
I1 I+5 0.68806 0.94321 0.10677 1 0.0
O2 O-2 0.84363 0.92292 0.10169 1 0.0
K1 K+1 0 0 0.32786 1 0.0
O1 O-2 0.60376 0.80838 0.21452 1 0.0
Ge1 Ge+4 0 0 0 1 0.0
